data_1553298
loop_
_publ_author_name
'Chen, Jia-Yu'
'Huang, Chiung-Yao'
'Lin, Yun-Sheng'
'Hwang, Tsong-Long'
'Wang, Wei-Lung'
'Chiou, Shu-Fen'
'Sheu, Jyh-Horng'

_publ_section_title
;
 Halogenated Sesquiterpenoids from the Red Alga Laurencia tristicha
 Collected in Taiwan.
;
_journal_issue 9
_journal_name_full 'Journal of natural products'
_journal_page_first 2315
_journal_page_last 2323
_journal_paper_doi 10.1021/acs.jnatprod.6b00452
_journal_volume 79
_journal_year 2016
_chemical_absolute_configuration rm
_chemical_formula_sum 'C14 H19 Br O2'
_chemical_formula_weight 299.20
_space_group_crystal_system orthorhombic
_space_group_IT_number 19
_space_group_name_Hall 'P 2ac 2ab'
_space_group_name_H-M_alt 'P 21 21 21'
_atom_sites_solution_hydrogens geom
_audit_creation_method SHELXL-2014/6
_cell_angle_alpha 90
_cell_angle_beta 90
_cell_angle_gamma 90
_cell_formula_units_Z 4
_cell_length_a 7.3316(5)
_cell_length_b 9.7804(6)
_cell_length_c 17.8769(12)
_cell_measurement_reflns_used 8191
_cell_measurement_temperature 100(2)
_cell_measurement_theta_max 66.6494
_cell_measurement_theta_min 5.1549
_cell_volume 1281.88(15)
_computing_cell_refinement 'SAINT V8.34A (Bruker AXS Inc., 2013)'
_computing_data_collection 'APEX2 (Bruker AXS, 2010)'
_computing_data_reduction 'SAINT V8.34A (Bruker AXS Inc., 2013)'
_computing_molecular_graphics 'SHELXTL (Sheldrick, 2008)'
_computing_publication_material SHELXTL
_computing_structure_refinement 'SHELXL-2014/6 (Sheldrick, 2014)'
_diffrn_ambient_temperature 100(2)
_diffrn_detector_area_resol_mean 8.3333
_diffrn_measured_fraction_theta_full 0.965
_diffrn_measured_fraction_theta_max 0.986
_diffrn_measurement_device_type 'Bruker APEX-II CCD'
_diffrn_measurement_method '\f and \w scans'
_diffrn_radiation_type CuK\a
_diffrn_radiation_wavelength 1.54178
_diffrn_reflns_av_R_equivalents 0.0228
_diffrn_reflns_av_unetI/netI 0.0242
_diffrn_reflns_Laue_measured_fraction_full 0.965
_diffrn_reflns_Laue_measured_fraction_max 0.986
_diffrn_reflns_limit_h_max 8
_diffrn_reflns_limit_h_min -8
_diffrn_reflns_limit_k_max 11
_diffrn_reflns_limit_k_min -11
_diffrn_reflns_limit_l_max 20
_diffrn_reflns_limit_l_min -21
_diffrn_reflns_number 8296
_diffrn_reflns_point_group_measured_fraction_full 0.956
_diffrn_reflns_point_group_measured_fraction_max 0.977
_diffrn_reflns_theta_full 67.679
_diffrn_reflns_theta_max 66.644
_diffrn_reflns_theta_min 5.155
_exptl_absorpt_coefficient_mu 4.268
_exptl_absorpt_correction_T_max 0.9492
_exptl_absorpt_correction_T_min 0.6928
_exptl_absorpt_correction_type multi-scan
_exptl_absorpt_process_details 'SADABS V2014/4 (Bruker AXS Inc.)'
_exptl_crystal_colour Colorless
_exptl_crystal_density_diffrn 1.550
_exptl_crystal_density_meas ?
_exptl_crystal_density_method 'not measured'
_exptl_crystal_description Lump
_exptl_crystal_F_000 616
_exptl_crystal_size_max 0.28
_exptl_crystal_size_mid 0.22
_exptl_crystal_size_min 0.22
_refine_diff_density_max 0.262
_refine_diff_density_min -0.413
_refine_diff_density_rms 0.058
_refine_ls_abs_structure_details
;
 Flack x determined using 899 quotients [(I+)-(I-)]/[(I+)+(I-)]
 (Parsons, Flack and Wagner, Acta Cryst. B69 (2013) 249-259).
;
_refine_ls_abs_structure_Flack 0.050(6)
_refine_ls_extinction_method none
_refine_ls_goodness_of_fit_ref 1.181
_refine_ls_hydrogen_treatment constr
_refine_ls_matrix_type full
_refine_ls_number_parameters 157
_refine_ls_number_reflns 2214
_refine_ls_number_restraints 0
_refine_ls_restrained_S_all 1.181
_refine_ls_R_factor_all 0.0186
_refine_ls_R_factor_gt 0.0186
_refine_ls_shift/su_max 0.001
_refine_ls_shift/su_mean 0.000
_refine_ls_structure_factor_coef Fsqd
_refine_ls_weighting_details 'w=1/[\s^2^(Fo^2^)+(0.0199P)^2^+0.5052P] where P=(Fo^2^+2Fc^2^)/3'
_refine_ls_weighting_scheme calc
_refine_ls_wR_factor_gt 0.0488
_refine_ls_wR_factor_ref 0.0488
_reflns_Friedel_coverage 0.688
_reflns_Friedel_fraction_full 0.944
_reflns_Friedel_fraction_max 0.966
_reflns_number_gt 2213
_reflns_number_total 2214
_reflns_threshold_expression 'I > 2\s(I)'
_cod_data_source_file np6b00452_si_002.cif
_cod_data_source_block cu_150211LT_0m
_cod_depositor_comments
;
The following automatic conversions were performed:

data item '_exptl_crystal_density_meas' value 'not measured' was
changed to '?' -- the value is perceived as not measured.

Automatic conversion script
Id: cif_fix_values 6909 2019-04-08 15:41:33Z antanas 
;
_cod_database_code 1553298
_shelx_space_group_comment
;
The symmetry employed for this shelxl refinement is uniquely defined
by the following loop, which should always be used as a source of
symmetry information in preference to the above space-group names.
They are only intended as comments.
;
_shelxl_version_number 2014/6

loop_
_space_group_symop_operation_xyz
'x, y, z'
'x+1/2, -y+1/2, -z'
'-x, y+1/2, -z+1/2'
'-x+1/2, -y, z+1/2'

loop_
_atom_site_label
_atom_site_type_symbol
_atom_site_fract_x
_atom_site_fract_y
_atom_site_fract_z
_atom_site_U_iso_or_equiv
_atom_site_adp_type
_atom_site_occupancy
_atom_site_site_symmetry_order
_atom_site_calc_flag
_atom_site_refinement_flags_posn
_atom_site_refinement_flags_adp
Br1 Br 0.85908(4) 0.45105(3) 0.84898(2) 0.01730(10) Uani 1 1 d . .
C1 C 1.0366(4) 0.5380(3) 0.46268(15) 0.0169(6) Uani 1 1 d . .
C6 C 0.9699(4) 0.6477(3) 0.51449(16) 0.0176(6) Uani 1 1 d . .
H19 H 0.8448 0.6748 0.4999 0.021 Uiso 1 1 calc R U
H18 H 1.0494 0.7291 0.5097 0.021 Uiso 1 1 calc R U
C5 C 0.9695(4) 0.5995(3) 0.59577(17) 0.0161(6) Uani 1 1 d . .
H3 H 0.9240 0.6742 0.6282 0.019 Uiso 1 1 calc R U
H2 H 1.0960 0.5782 0.6113 0.019 Uiso 1 1 calc R U
C4 C 0.8490(4) 0.4716(3) 0.60691(14) 0.0117(5) Uani 1 1 d . .
C3 C 0.8986(3) 0.3684(3) 0.54684(16) 0.0146(6) Uani 1 1 d . .
H4 H 0.8650 0.2758 0.5551 0.018 Uiso 1 1 calc R U
C2 C 0.9857(4) 0.3979(3) 0.48347(17) 0.0177(6) Uani 1 1 d . .
H5 H 1.0162 0.3254 0.4504 0.021 Uiso 1 1 calc R U
C7 C 0.8792(4) 0.4035(3) 0.68706(15) 0.0126(5) Uani 1 1 d . .
C8 C 0.8145(4) 0.5102(3) 0.74466(15) 0.0125(6) Uani 1 1 d . .
H14 H 0.8906 0.5937 0.7365 0.015 Uiso 1 1 calc R U
C9 C 0.6155(4) 0.5561(3) 0.73914(15) 0.0159(5) Uani 1 1 d . .
H13 H 0.5946 0.6326 0.7752 0.019 Uiso 1 1 calc R U
C10 C 0.5812(4) 0.6086(3) 0.65936(16) 0.0181(6) Uani 1 1 d . .
H12 H 0.4487 0.6240 0.6526 0.022 Uiso 1 1 calc R U
H11 H 0.6435 0.6977 0.6531 0.022 Uiso 1 1 calc R U
C11 C 0.6471(4) 0.5119(3) 0.59961(15) 0.0135(5) Uani 1 1 d . .
C12 C 0.5401(4) 0.4711(3) 0.54455(16) 0.0181(6) Uani 1 1 d . .
H9 H 0.4178 0.5029 0.5419 0.022 Uiso 1 1 calc R U
H10 H 0.5854 0.4101 0.5076 0.022 Uiso 1 1 calc R U
C14 C 0.7745(4) 0.2681(3) 0.69370(16) 0.0164(6) Uani 1 1 d . .
H7 H 0.8369 0.1974 0.6644 0.025 Uiso 1 1 calc R U
H8 H 0.6502 0.2802 0.6747 0.025 Uiso 1 1 calc R U
H6 H 0.7697 0.2401 0.7463 0.025 Uiso 1 1 calc R U
C13 C 1.0830(4) 0.3737(3) 0.69948(16) 0.0175(6) Uani 1 1 d . .
H17 H 1.0986 0.3223 0.7461 0.026 Uiso 1 1 calc R U
H15 H 1.1501 0.4602 0.7028 0.026 Uiso 1 1 calc R U
H16 H 1.1300 0.3198 0.6575 0.026 Uiso 1 1 calc R U
O1 O 1.1254(3) 0.5630(2) 0.40634(11) 0.0241(4) Uani 1 1 d . .
O2 O 0.4893(3) 0.4508(3) 0.75420(11) 0.0224(4) Uani 1 1 d . .
H1 H 0.4585 0.4539 0.7994 0.034 Uiso 1 1 calc R U

loop_
_atom_site_aniso_label
_atom_site_aniso_U_11
_atom_site_aniso_U_22
_atom_site_aniso_U_33
_atom_site_aniso_U_23
_atom_site_aniso_U_13
_atom_site_aniso_U_12
Br1 0.01768(14) 0.02248(15) 0.01174(15) 0.00160(11) -0.00284(11) -0.00078(13)
C1 0.0113(12) 0.0243(15) 0.0150(14) 0.0045(13) -0.0041(10) 0.0000(12)
C6 0.0183(15) 0.0151(13) 0.0193(15) 0.0040(12) 0.0009(11) -0.0043(12)
C5 0.0161(14) 0.0146(13) 0.0176(14) 0.0014(11) -0.0001(11) -0.0037(12)
C4 0.0112(12) 0.0098(12) 0.0140(12) 0.0001(10) 0.0019(11) 0.0001(13)
C3 0.0141(14) 0.0112(12) 0.0186(13) 0.0003(11) -0.0010(11) 0.0015(11)
C2 0.0201(14) 0.0173(14) 0.0157(14) -0.0018(11) 0.0016(11) 0.0020(13)
C7 0.0118(13) 0.0106(12) 0.0153(12) 0.0027(10) -0.0008(11) -0.0013(11)
C8 0.0135(13) 0.0150(13) 0.0089(12) 0.0028(10) -0.0016(10) -0.0009(10)
C9 0.0164(13) 0.0193(12) 0.0120(12) -0.0021(11) 0.0006(10) 0.0025(13)
C10 0.0166(13) 0.0212(13) 0.0165(14) 0.0001(12) -0.0007(11) 0.0082(12)
C11 0.0133(12) 0.0125(12) 0.0146(13) 0.0043(10) 0.0005(12) 0.0004(12)
C12 0.0141(13) 0.0219(15) 0.0183(14) 0.0026(12) -0.0009(11) 0.0004(12)
C14 0.0195(13) 0.0125(14) 0.0173(15) 0.0026(11) -0.0008(12) -0.0018(12)
C13 0.0150(14) 0.0174(14) 0.0202(15) 0.0024(11) -0.0010(11) 0.0038(12)
O1 0.0200(9) 0.0360(12) 0.0163(10) 0.0052(9) 0.0032(9) -0.0034(11)
O2 0.0132(9) 0.0395(12) 0.0145(9) -0.0011(11) 0.0002(7) -0.0049(11)

loop_
_atom_type_symbol
_atom_type_description
_atom_type_scat_dispersion_real
_atom_type_scat_dispersion_imag
_atom_type_scat_source
C C 0.0181 0.0091 'International Tables Vol C Tables 4.2.6.8 and 6.1.1.4'
H H 0.0000 0.0000 'International Tables Vol C Tables 4.2.6.8 and 6.1.1.4'
O O 0.0492 0.0322 'International Tables Vol C Tables 4.2.6.8 and 6.1.1.4'
Br Br -0.6763 1.2805 'International Tables Vol C Tables 4.2.6.8 and 6.1.1.4'

loop_
_geom_angle_atom_site_label_1
_geom_angle_atom_site_label_2
_geom_angle_atom_site_label_3
_geom_angle
O1 C1 C2 122.0(3)
O1 C1 C6 122.6(3)
C2 C1 C6 115.4(2)
C1 C6 C5 111.6(2)
C1 C6 H19 109.3
C5 C6 H19 109.3
C1 C6 H18 109.3
C5 C6 H18 109.3
H19 C6 H18 108.0
C6 C5 C4 111.9(2)
C6 C5 H3 109.2
C4 C5 H3 109.2
C6 C5 H2 109.2
C4 C5 H2 109.2
H3 C5 H2 107.9
C3 C4 C11 109.9(2)
C3 C4 C5 108.1(2)
C11 C4 C5 109.4(2)
C3 C4 C7 108.9(2)
C11 C4 C7 108.5(2)
C5 C4 C7 112.0(2)
C2 C3 C4 124.9(3)
C2 C3 H4 117.5
C4 C3 H4 117.5
C3 C2 C1 122.6(3)
C3 C2 H5 118.7
C1 C2 H5 118.7
C14 C7 C13 108.1(2)
C14 C7 C8 112.3(2)
C13 C7 C8 109.3(2)
C14 C7 C4 111.1(2)
C13 C7 C4 110.1(2)
C8 C7 C4 105.9(2)
C9 C8 C7 116.7(2)
C9 C8 Br1 107.70(18)
C7 C8 Br1 112.35(18)
C9 C8 H14 106.5
C7 C8 H14 106.5
Br1 C8 H14 106.5
O2 C9 C8 113.5(2)
O2 C9 C10 108.3(2)
C8 C9 C10 108.3(2)
O2 C9 H13 108.9
C8 C9 H13 108.9
C10 C9 H13 108.9
C11 C10 C9 113.3(2)
C11 C10 H12 108.9
C9 C10 H12 108.9
C11 C10 H11 108.9
C9 C10 H11 108.9
H12 C10 H11 107.7
C12 C11 C10 121.8(3)
C12 C11 C4 123.9(3)
C10 C11 C4 114.2(2)
C11 C12 H9 120.0
C11 C12 H10 120.0
H9 C12 H10 120.0
C7 C14 H7 109.5
C7 C14 H8 109.5
H7 C14 H8 109.5
C7 C14 H6 109.5
H7 C14 H6 109.5
H8 C14 H6 109.5
C7 C13 H17 109.5
C7 C13 H15 109.5
H17 C13 H15 109.5
C7 C13 H16 109.5
H17 C13 H16 109.5
H15 C13 H16 109.5
C9 O2 H1 109.5

loop_
_geom_bond_atom_site_label_1
_geom_bond_atom_site_label_2
_geom_bond_distance
Br1 C8 1.980(3)
C1 O1 1.224(4)
C1 C2 1.468(4)
C1 C6 1.499(4)
C6 C5 1.528(4)
C6 H19 0.9900
C6 H18 0.9900
C5 C4 1.544(4)
C5 H3 0.9900
C5 H2 0.9900
C4 C3 1.518(4)
C4 C11 1.537(4)
C4 C7 1.596(4)
C3 C2 1.332(4)
C3 H4 0.9500
C2 H5 0.9500
C7 C14 1.535(4)
C7 C13 1.538(4)
C7 C8 1.542(4)
C8 C9 1.530(4)
C8 H14 1.0000
C9 O2 1.410(4)
C9 C10 1.537(4)
C9 H13 1.0000
C10 C11 1.507(4)
C10 H12 0.9900
C10 H11 0.9900
C11 C12 1.321(4)
C12 H9 0.9500
C12 H10 0.9500
C14 H7 0.9800
C14 H8 0.9800
C14 H6 0.9800
C13 H17 0.9800
C13 H15 0.9800
C13 H16 0.9800
O2 H1 0.8400
